data_4002523
loop_
_publ_author_name
'Masaki, N.'
'Uchida, S.'
'Sato, T.'
'Yamane, H.'

_publ_section_title
;
 Characterization of a new potassium titanate, K Ti O2 (O H) synthesized
 via hydrothermal method
;
_journal_name_full 'Chemistry of Materials (1,1989-)'
_journal_page_first 419
_journal_page_last 424
_journal_volume 14
_journal_year 2002
_chemical_formula_sum 'H K O3 Ti'
_chemical_name_systematic 'K (Ti O2 (O H))'
_space_group_IT_number 178
_symmetry_space_group_name_Hall 'P 61 2 (0 0 5)'
_symmetry_space_group_name_H-M 'P 61 2 2'
_cell_angle_alpha 90
_cell_angle_beta 90
_cell_angle_gamma 120
_cell_formula_units_Z 36
_cell_length_a 9.8889
_cell_length_b 9.8889
_cell_length_c 28.671
_cell_volume 2428.116
_citation_journal_id_ASTM CMATEX
_cod_data_source_file Masaki_CMATEX_2002_245.cif
_cod_data_source_block H1K1O3Ti1
_cod_original_sg_symbol_Hall 'P 61 2 (x,y,z+5/12)'
_cod_original_formula_sum 'H1 K1 O3 Ti1'
_cod_database_code 4002523

loop_
_symmetry_equiv_pos_as_xyz
x,y,z
x-y,x,z+1/6
-y,x-y,z+1/3
-x,-y,z+1/2
-x+y,-x,z+2/3
y,-x+y,z+5/6
-y,-x,-z+5/6
x-y,-y,-z
x,x-y,-z+1/6
y,x,-z+1/3
-x+y,y,-z+1/2
-x,-x+y,-z+2/3

loop_
_atom_site_label
_atom_site_type_symbol
_atom_site_fract_x
_atom_site_fract_y
_atom_site_fract_z
_atom_site_occupancy
_atom_site_U_iso_or_equiv
Ti3 Ti+4 0.6786 0.6658 0.053 1 0.0
K1 K+1 0.3194 0.6597 0.08333 1 0.0
O4 O-2 0.1998 0.3574 0.0834 1 0.0
K4 K+1 0 0.6699 0.3333 1 0.0
O8 O-2 0.5018 0.4988 0.0817 1 0.0
O2 O-2 0.993 0.4965 0.08333 1 0.0
K2 K+1 -0.0026 -0.0013 0.08333 1 0.0
Ti2 Ti+4 0.9884 0.3197 0.2826 1 0.0
O5 O-2 0.0021 0.1995 0.0046 1 0.0
Ti1 Ti+4 -0.0018 0.3349 0.0955 1 0.0
O7 O-2 0.3448 0.4891 0.1696 1 0.0
O9 O-2 0.1671 0.1671 0.1667 1 0.0
K3 K+1 0.3405 0.3333 -0.0044 1 0.0
O11 O-2 0.8327 0.1472 0.0831 1 0.0
O1 O-2 0.3374 0.1687 0.08333 1 0.0
K5 K+1 0.6862 0.3431 0.08333 1 0.0
O3 O-2 0.6398 0.8199 0.08333 1 0.0
O6 O-2 0.6693 0.4905 -0.0041 1 0.0
O10 O-2 0.5381 0.6713 -0.001 1 0.0
